data_1545222
loop_
_publ_author_name
'Wang, Gaonan'
'You, Xu'
'Gan, Yi'
'Liu, Yuanhong'

_publ_section_title
;
 Synthesis of \d- and \a-Carbolines via Nickel-Catalyzed [2 + 2 + 2]
 Cycloaddition of Functionalized Alkyne-Nitriles with Alkynes.
;
_journal_issue 1
_journal_name_full 'Organic letters'
_journal_page_first 110
_journal_page_last 113
_journal_paper_doi 10.1021/acs.orglett.6b03385
_journal_volume 19
_journal_year 2017
_chemical_absolute_configuration ad
_chemical_formula_sum 'C28 H26 N2 O2 S'
_chemical_formula_weight 454.57
_chemical_name_systematic
; 
 ? 
;
_space_group_crystal_system orthorhombic
_space_group_IT_number 19
_space_group_name_Hall 'P 2ac 2ab'
_space_group_name_H-M_alt 'P 21 21 21'
_symmetry_space_group_name_Hall 'P 2ac 2ab'
_symmetry_space_group_name_H-M 'P 21 21 21'
_atom_sites_solution_hydrogens geom
_audit_creation_method SHELXL-2013
_cell_angle_alpha 90
_cell_angle_beta 90
_cell_angle_gamma 90
_cell_formula_units_Z 4
_cell_length_a 10.818(3)
_cell_length_b 14.183(4)
_cell_length_c 15.569(4)
_cell_measurement_reflns_used 3772
_cell_measurement_temperature 293(2)
_cell_measurement_theta_max 48.517
_cell_measurement_theta_min 4.585
_cell_volume 2388.8(11)
_computing_cell_refinement 'Bruker SMART'
_computing_data_collection 'Bruker SMART'
_computing_data_reduction 'Bruker SHELXTL'
_computing_molecular_graphics 'Bruker SHELXTL'
_computing_publication_material 'Bruker SHELXTL'
_computing_structure_refinement 'SHELXL-2013 (Sheldrick, 2013)'
_computing_structure_solution 'Bruker SHELXTL'
_diffrn_ambient_temperature 293(2)
_diffrn_measured_fraction_theta_full 1.000
_diffrn_measured_fraction_theta_max 1.000
_diffrn_measurement_device_type 'CCD area detector'
_diffrn_measurement_method 'phi and omega scans'
_diffrn_radiation_type MoK\a
_diffrn_radiation_wavelength 0.71073
_diffrn_reflns_av_R_equivalents 0.0384
_diffrn_reflns_av_unetI/netI 0.0384
_diffrn_reflns_Laue_measured_fraction_full 1.000
_diffrn_reflns_Laue_measured_fraction_max 1.000
_diffrn_reflns_limit_h_max 12
_diffrn_reflns_limit_h_min -13
_diffrn_reflns_limit_k_max 17
_diffrn_reflns_limit_k_min -17
_diffrn_reflns_limit_l_max 18
_diffrn_reflns_limit_l_min -16
_diffrn_reflns_number 13806
_diffrn_reflns_point_group_measured_fraction_full 1.000
_diffrn_reflns_point_group_measured_fraction_max 1.000
_diffrn_reflns_theta_full 25.242
_diffrn_reflns_theta_max 25.498
_diffrn_reflns_theta_min 1.942
_exptl_absorpt_coefficient_mu 0.163
_exptl_absorpt_correction_T_max 0.7456
_exptl_absorpt_correction_T_min 0.6492
_exptl_absorpt_correction_type multi-scan
_exptl_absorpt_process_details sadabs
_exptl_crystal_colour colorless
_exptl_crystal_density_diffrn 1.264
_exptl_crystal_description prismatic
_exptl_crystal_F_000 960
_exptl_crystal_size_max 0.200
_exptl_crystal_size_mid 0.160
_exptl_crystal_size_min 0.100
_refine_diff_density_max 0.211
_refine_diff_density_min -0.119
_refine_diff_density_rms 0.036
_refine_ls_abs_structure_details
; 
 Flack x determined using 1441 quotients [(I+)-(I-)]/[(I+)+(I-)] 
 (Parsons and Flack (2004), Acta Cryst. A60, s61). 
;
_refine_ls_abs_structure_Flack 0.04(4)
_refine_ls_extinction_method none
_refine_ls_goodness_of_fit_ref 1.024
_refine_ls_hydrogen_treatment constr
_refine_ls_matrix_type full
_refine_ls_number_parameters 300
_refine_ls_number_reflns 4445
_refine_ls_number_restraints 0
_refine_ls_restrained_S_all 1.024
_refine_ls_R_factor_all 0.0539
_refine_ls_R_factor_gt 0.0433
_refine_ls_shift/su_max 0.031
_refine_ls_shift/su_mean 0.003
_refine_ls_structure_factor_coef Fsqd
_refine_ls_weighting_details 'w=1/[\s^2^(Fo^2^)+(0.0700P)^2^+0.0537P] where P=(Fo^2^+2Fc^2^)/3'
_refine_ls_weighting_scheme calc
_refine_ls_wR_factor_gt 0.1074
_refine_ls_wR_factor_ref 0.1145
_reflns_Friedel_coverage 0.762
_reflns_Friedel_fraction_full 1.000
_reflns_Friedel_fraction_max 1.000
_reflns_number_gt 3747
_reflns_number_total 4445
_reflns_threshold_expression 'I > 2\s(I)'
_cod_data_source_file ol6b03385_si_005.cif
_cod_data_source_block cd16724
_cod_original_cell_volume 2388.6(12)
_cod_database_code 1545222
_shelx_space_group_comment
; 
The symmetry employed for this shelxl refinement is uniquely defined 
by the following loop, which should always be used as a source of 
symmetry information in preference to the above space-group names. 
They are only intended as comments. 
;
_shelx_estimated_absorpt_t_min 0.968
_shelx_estimated_absorpt_t_max 0.984
_shelxl_version_number 2013-4

loop_
_space_group_symop_operation_xyz
'x, y, z'
'-x+1/2, -y, z+1/2'
'-x, y+1/2, -z+1/2'
'x+1/2, -y+1/2, -z'

loop_
_atom_site_label
_atom_site_type_symbol
_atom_site_fract_x
_atom_site_fract_y
_atom_site_fract_z
_atom_site_U_iso_or_equiv
_atom_site_adp_type
_atom_site_occupancy
_atom_site_site_symmetry_order
_atom_site_calc_flag
_atom_site_refinement_flags_posn
_atom_site_refinement_flags_adp
S1 S 0.96286(8) 0.48760(5) 1.05711(5) 0.0525(2) Uani 1 1 d . .
N1 N 0.8625(2) 0.43355(18) 0.98953(15) 0.0471(6) Uani 1 1 d . .
N2 N 0.9226(3) 0.3188(2) 0.78856(17) 0.0650(8) Uani 1 1 d . .
O1 O 0.8927(3) 0.55636(18) 1.10210(15) 0.0749(8) Uani 1 1 d . .
O2 O 1.0253(3) 0.41612(16) 1.10273(14) 0.0672(7) Uani 1 1 d . .
C1 C 0.8051(3) 0.4969(2) 0.9292(2) 0.0517(8) Uani 1 1 d . .
C2 C 0.7395(3) 0.5778(3) 0.9453(3) 0.0691(10) Uani 1 1 d . .
H2 H 0.7301 0.6010 1.0008 0.083 Uiso 1 1 calc R U
C3 C 0.6879(4) 0.6234(3) 0.8753(4) 0.0843(13) Uani 1 1 d . .
H3 H 0.6428 0.6784 0.8842 0.101 Uiso 1 1 calc R U
C4 C 0.7012(4) 0.5898(3) 0.7934(3) 0.0865(14) Uani 1 1 d . .
H4 H 0.6644 0.6220 0.7480 0.104 Uiso 1 1 calc R U
C5 C 0.7677(4) 0.5100(3) 0.7770(3) 0.0718(11) Uani 1 1 d . .
H5 H 0.7764 0.4874 0.7212 0.086 Uiso 1 1 calc R U
C6 C 0.8222(3) 0.4630(2) 0.8462(2) 0.0539(8) Uani 1 1 d . .
C7 C 0.8899(3) 0.3756(2) 0.85231(19) 0.0489(8) Uani 1 1 d . .
C8 C 0.9088(3) 0.3557(2) 0.93903(18) 0.0430(6) Uani 1 1 d . .
C9 C 0.9507(3) 0.2674(2) 0.96477(18) 0.0433(7) Uani 1 1 d . .
C10 C 0.9884(3) 0.2077(2) 0.8976(2) 0.0532(8) Uani 1 1 d . .
C11 C 0.9736(4) 0.2387(3) 0.8132(2) 0.0656(10) Uani 1 1 d . .
H11 H 1.0026 0.1990 0.7701 0.079 Uiso 1 1 calc R U
C12 C 0.9425(3) 0.23309(18) 1.05507(18) 0.0418(7) Uani 1 1 d . .
C13 C 1.0435(3) 0.1999(2) 1.1007(2) 0.0546(8) Uani 1 1 d . .
H13 H 1.1218 0.2016 1.0761 0.065 Uiso 1 1 calc R U
C14 C 1.0283(4) 0.1642(2) 1.1828(2) 0.0617(9) Uani 1 1 d . .
H14 H 1.0964 0.1417 1.2129 0.074 Uiso 1 1 calc R U
C15 C 0.9145(4) 0.1619(3) 1.2196(2) 0.0633(10) Uani 1 1 d . .
H15 H 0.9048 0.1374 1.2747 0.076 Uiso 1 1 calc R U
C16 C 0.8142(4) 0.1955(2) 1.1757(2) 0.0591(9) Uani 1 1 d . .
H16 H 0.7364 0.1945 1.2011 0.071 Uiso 1 1 calc R U
C17 C 0.8282(3) 0.2310(2) 1.09360(19) 0.0476(7) Uani 1 1 d . .
H17 H 0.7596 0.2536 1.0641 0.057 Uiso 1 1 calc R U
C18 C 1.0276(4) 0.1067(2) 0.9117(2) 0.0618(9) Uani 1 1 d . .
H18A H 1.0499 0.0983 0.9716 0.074 Uiso 1 1 calc R U
H18B H 1.1006 0.0939 0.8774 0.074 Uiso 1 1 calc R U
C19 C 0.9277(4) 0.0363(2) 0.8885(3) 0.0700(10) Uani 1 1 d . .
H19A H 0.8528 0.0532 0.9191 0.084 Uiso 1 1 calc R U
H19B H 0.9105 0.0419 0.8275 0.084 Uiso 1 1 calc R U
C20 C 0.9573(4) -0.0643(2) 0.9077(3) 0.0726(10) Uani 1 1 d . .
H20A H 1.0326 -0.0811 0.8776 0.087 Uiso 1 1 calc R U
H20B H 0.9734 -0.0703 0.9688 0.087 Uiso 1 1 calc R U
C21 C 0.8586(4) -0.1325(3) 0.8835(3) 0.0893(13) Uani 1 1 d . .
H21A H 0.7828 -0.1153 0.9115 0.134 Uiso 1 1 calc R U
H21B H 0.8824 -0.1948 0.9011 0.134 Uiso 1 1 calc R U
H21C H 0.8471 -0.1313 0.8224 0.134 Uiso 1 1 calc R U
C22 C 1.0662(3) 0.5446(2) 0.9880(2) 0.0494(8) Uani 1 1 d . .
C23 C 1.0525(4) 0.6397(2) 0.9691(2) 0.0635(9) Uani 1 1 d . .
H23 H 0.9886 0.6743 0.9936 0.076 Uiso 1 1 calc R U
C24 C 1.1343(4) 0.6818(3) 0.9140(3) 0.0753(12) Uani 1 1 d . .
H24 H 1.1250 0.7455 0.9016 0.090 Uiso 1 1 calc R U
C25 C 1.2296(4) 0.6327(3) 0.8766(3) 0.0747(11) Uani 1 1 d . .
C26 C 1.2414(4) 0.5384(3) 0.8964(3) 0.0763(11) Uani 1 1 d . .
H26 H 1.3058 0.5040 0.8723 0.092 Uiso 1 1 calc R U
C27 C 1.1599(3) 0.4942(2) 0.9510(2) 0.0619(9) Uani 1 1 d . .
H27 H 1.1684 0.4302 0.9627 0.074 Uiso 1 1 calc R U
C28 C 1.3190(5) 0.6807(4) 0.8165(4) 0.118(2) Uani 1 1 d . .
H28A H 1.3292 0.7453 0.8335 0.177 Uiso 1 1 calc R U
H28B H 1.2874 0.6782 0.7589 0.177 Uiso 1 1 calc R U
H28C H 1.3975 0.6491 0.8188 0.177 Uiso 1 1 calc R U

loop_
_atom_site_aniso_label
_atom_site_aniso_U_11
_atom_site_aniso_U_22
_atom_site_aniso_U_33
_atom_site_aniso_U_23
_atom_site_aniso_U_13
_atom_site_aniso_U_12
S1 0.0693(5) 0.0476(4) 0.0406(4) -0.0026(3) -0.0006(4) -0.0035(4)
N1 0.0493(15) 0.0464(14) 0.0456(14) 0.0040(11) 0.0036(12) -0.0019(12)
N2 0.082(2) 0.0682(19) 0.0447(15) -0.0002(14) 0.0043(14) -0.0161(17)
O1 0.102(2) 0.0664(15) 0.0563(13) -0.0163(12) 0.0162(15) 0.0010(15)
O2 0.0947(18) 0.0546(12) 0.0524(13) 0.0057(11) -0.0210(14) -0.0111(14)
C1 0.0434(17) 0.0500(17) 0.0617(19) 0.0136(15) -0.0016(15) -0.0055(15)
C2 0.058(2) 0.063(2) 0.086(3) 0.017(2) 0.005(2) 0.0014(18)
C3 0.069(3) 0.065(2) 0.119(4) 0.030(3) -0.005(3) 0.006(2)
C4 0.083(3) 0.077(3) 0.100(3) 0.044(3) -0.021(3) -0.010(3)
C5 0.077(3) 0.070(2) 0.068(2) 0.029(2) -0.016(2) -0.023(2)
C6 0.0479(18) 0.0586(19) 0.0551(19) 0.0161(16) -0.0044(15) -0.0195(16)
C7 0.054(2) 0.0531(18) 0.0401(16) 0.0057(14) 0.0021(15) -0.0137(15)
C8 0.0408(16) 0.0472(16) 0.0409(14) -0.0006(14) 0.0023(13) -0.0084(13)
C9 0.0372(16) 0.0473(15) 0.0456(15) -0.0008(12) 0.0015(13) -0.0082(14)
C10 0.0473(19) 0.0573(18) 0.0551(18) -0.0106(15) 0.0098(15) -0.0080(15)
C11 0.080(3) 0.066(2) 0.0508(18) -0.0121(17) 0.0126(18) -0.011(2)
C12 0.0467(18) 0.0355(13) 0.0432(14) 0.0002(12) -0.0033(14) -0.0002(12)
C13 0.0444(18) 0.0628(19) 0.0564(18) -0.0020(16) -0.0047(16) 0.0066(16)
C14 0.068(2) 0.060(2) 0.058(2) 0.0014(16) -0.0183(19) 0.0157(19)
C15 0.084(3) 0.059(2) 0.0470(17) 0.0098(15) -0.0014(19) 0.0100(19)
C16 0.063(2) 0.062(2) 0.0521(19) 0.0060(16) 0.0094(17) -0.0011(18)
C17 0.0440(17) 0.0490(17) 0.0497(16) 0.0054(14) -0.0026(14) 0.0025(14)
C18 0.062(2) 0.0575(19) 0.066(2) -0.0143(16) 0.0018(19) 0.0045(17)
C19 0.069(3) 0.061(2) 0.080(2) 0.0024(19) -0.006(2) -0.0009(18)
C20 0.072(2) 0.063(2) 0.083(2) -0.012(2) -0.005(2) 0.004(2)
C21 0.084(3) 0.072(3) 0.113(3) -0.021(3) 0.006(3) -0.012(2)
C22 0.054(2) 0.0404(15) 0.0536(17) -0.0021(13) -0.0084(15) -0.0048(14)
C23 0.061(2) 0.0488(17) 0.081(2) 0.0029(18) -0.002(2) 0.0001(17)
C24 0.069(3) 0.052(2) 0.105(3) 0.022(2) -0.009(2) -0.009(2)
C25 0.057(2) 0.077(3) 0.090(3) 0.017(2) -0.003(2) -0.015(2)
C26 0.055(2) 0.080(3) 0.094(3) -0.010(2) 0.013(2) -0.003(2)
C27 0.058(2) 0.0463(17) 0.081(2) -0.0046(18) -0.0018(18) -0.0023(16)
C28 0.079(3) 0.135(5) 0.139(5) 0.045(4) 0.011(3) -0.026(3)

loop_
_atom_type_symbol
_atom_type_description
_atom_type_scat_dispersion_real
_atom_type_scat_dispersion_imag
_atom_type_scat_source
C C 0.0033 0.0016 'International Tables Vol C Tables 4.2.6.8 and 6.1.1.4'
H H 0.0000 0.0000 'International Tables Vol C Tables 4.2.6.8 and 6.1.1.4'
N N 0.0061 0.0033 'International Tables Vol C Tables 4.2.6.8 and 6.1.1.4'
O O 0.0106 0.0060 'International Tables Vol C Tables 4.2.6.8 and 6.1.1.4'
S S 0.1246 0.1234 'International Tables Vol C Tables 4.2.6.8 and 6.1.1.4'

loop_
_geom_angle_atom_site_label_1
_geom_angle_atom_site_label_2
_geom_angle_atom_site_label_3
_geom_angle
O2 S1 O1 120.08(15)
O2 S1 N1 107.12(13)
O1 S1 N1 105.92(16)
O2 S1 C22 109.61(17)
O1 S1 C22 109.12(16)
N1 S1 C22 103.68(14)
C1 N1 C8 105.8(2)
C1 N1 S1 113.5(2)
C8 N1 S1 117.5(2)
C11 N2 C7 114.7(3)
C2 C1 C6 121.8(3)
C2 C1 N1 128.7(3)
C6 C1 N1 109.4(3)
C1 C2 C3 117.1(4)
C1 C2 H2 121.5
C3 C2 H2 121.5
C4 C3 C2 121.9(4)
C4 C3 H3 119.1
C2 C3 H3 119.1
C5 C4 C3 121.2(4)
C5 C4 H4 119.4
C3 C4 H4 119.4
C4 C5 C6 118.3(4)
C4 C5 H5 120.9
C6 C5 H5 120.9
C1 C6 C5 119.7(4)
C1 C6 C7 107.7(3)
C5 C6 C7 132.4(4)
N2 C7 C8 124.2(3)
N2 C7 C6 127.5(3)
C8 C7 C6 108.2(3)
C9 C8 C7 120.6(3)
C9 C8 N1 130.1(3)
C7 C8 N1 108.7(3)
C8 C9 C10 115.0(3)
C8 C9 C12 123.1(3)
C10 C9 C12 121.5(3)
C11 C10 C9 118.5(3)
C11 C10 C18 117.9(3)
C9 C10 C18 123.0(3)
N2 C11 C10 126.4(3)
N2 C11 H11 116.8
C10 C11 H11 116.8
C17 C12 C13 118.6(3)
C17 C12 C9 118.2(3)
C13 C12 C9 123.2(3)
C14 C13 C12 120.2(3)
C14 C13 H13 119.9
C12 C13 H13 119.9
C15 C14 C13 120.5(3)
C15 C14 H14 119.8
C13 C14 H14 119.8
C14 C15 C16 119.9(3)
C14 C15 H15 120.1
C16 C15 H15 120.1
C15 C16 C17 120.1(3)
C15 C16 H16 119.9
C17 C16 H16 119.9
C12 C17 C16 120.7(3)
C12 C17 H17 119.7
C16 C17 H17 119.7
C10 C18 C19 112.9(3)
C10 C18 H18A 109.0
C19 C18 H18A 109.0
C10 C18 H18B 109.0
C19 C18 H18B 109.0
H18A C18 H18B 107.8
C20 C19 C18 115.3(3)
C20 C19 H19A 108.4
C18 C19 H19A 108.4
C20 C19 H19B 108.4
C18 C19 H19B 108.4
H19A C19 H19B 107.5
C21 C20 C19 114.6(4)
C21 C20 H20A 108.6
C19 C20 H20A 108.6
C21 C20 H20B 108.6
C19 C20 H20B 108.6
H20A C20 H20B 107.6
C20 C21 H21A 109.5
C20 C21 H21B 109.5
H21A C21 H21B 109.5
C20 C21 H21C 109.5
H21A C21 H21C 109.5
H21B C21 H21C 109.5
C27 C22 C23 119.9(3)
C27 C22 S1 119.4(2)
C23 C22 S1 120.7(3)
C24 C23 C22 119.2(4)
C24 C23 H23 120.4
C22 C23 H23 120.4
C23 C24 C25 122.0(4)
C23 C24 H24 119.0
C25 C24 H24 119.0
C24 C25 C26 117.7(4)
C24 C25 C28 121.1(4)
C26 C25 C28 121.2(5)
C27 C26 C25 121.4(4)
C27 C26 H26 119.3
C25 C26 H26 119.3
C22 C27 C26 119.7(3)
C22 C27 H27 120.1
C26 C27 H27 120.1
C25 C28 H28A 109.5
C25 C28 H28B 109.5
H28A C28 H28B 109.5
C25 C28 H28C 109.5
H28A C28 H28C 109.5
H28B C28 H28C 109.5

loop_
_geom_bond_atom_site_label_1
_geom_bond_atom_site_label_2
_geom_bond_distance
S1 O2 1.410(2)
S1 O1 1.421(3)
S1 N1 1.695(3)
S1 C22 1.750(3)
N1 C1 1.440(4)
N1 C8 1.445(4)
N2 C11 1.320(5)
N2 C7 1.327(4)
C1 C2 1.372(5)
C1 C6 1.391(5)
C2 C3 1.385(6)
C2 H2 0.9300
C3 C4 1.369(7)
C3 H3 0.9300
C4 C5 1.365(7)
C4 H4 0.9300
C5 C6 1.398(5)
C5 H5 0.9300
C6 C7 1.442(5)
C7 C8 1.395(4)
C8 C9 1.391(4)
C9 C10 1.406(4)
C9 C12 1.491(4)
C10 C11 1.396(5)
C10 C18 1.510(5)
C11 H11 0.9300
C12 C17 1.374(4)
C12 C13 1.386(4)
C13 C14 1.384(5)
C13 H13 0.9300
C14 C15 1.359(5)
C14 H14 0.9300
C15 C16 1.369(5)
C15 H15 0.9300
C16 C17 1.382(5)
C16 H16 0.9300
C17 H17 0.9300
C18 C19 1.515(5)
C18 H18A 0.9700
C18 H18B 0.9700
C19 C20 1.492(5)
C19 H19A 0.9700
C19 H19B 0.9700
C20 C21 1.489(5)
C20 H20A 0.9700
C20 H20B 0.9700
C21 H21A 0.9600
C21 H21B 0.9600
C21 H21C 0.9600
C22 C27 1.367(5)
C22 C23 1.388(4)
C23 C24 1.369(5)
C23 H23 0.9300
C24 C25 1.374(6)
C24 H24 0.9300
C25 C26 1.378(6)
C25 C28 1.507(6)
C26 C27 1.377(5)
C26 H26 0.9300
C27 H27 0.9300
C28 H28A 0.9600
C28 H28B 0.9600
C28 H28C 0.9600

loop_
_geom_torsion_atom_site_label_1
_geom_torsion_atom_site_label_2
_geom_torsion_atom_site_label_3
_geom_torsion_atom_site_label_4
_geom_torsion
O2 S1 N1 C1 -171.1(2)
O1 S1 N1 C1 59.6(2)
C22 S1 N1 C1 -55.3(2)
O2 S1 N1 C8 -47.1(2)
O1 S1 N1 C8 -176.4(2)
C22 S1 N1 C8 68.8(2)
C8 N1 C1 C2 174.7(3)
S1 N1 C1 C2 -55.1(4)
C8 N1 C1 C6 -3.6(3)
S1 N1 C1 C6 126.6(2)
C6 C1 C2 C3 1.6(5)
N1 C1 C2 C3 -176.5(3)
C1 C2 C3 C4 0.0(6)
C2 C3 C4 C5 -0.7(7)
C3 C4 C5 C6 -0.1(6)
C2 C1 C6 C5 -2.4(5)
N1 C1 C6 C5 176.0(3)
C2 C1 C6 C7 -177.6(3)
N1 C1 C6 C7 0.9(3)
C4 C5 C6 C1 1.6(5)
C4 C5 C6 C7 175.3(4)
C11 N2 C7 C8 1.3(5)
C11 N2 C7 C6 -173.7(3)
C1 C6 C7 N2 177.9(3)
C5 C6 C7 N2 3.7(6)
C1 C6 C7 C8 2.3(4)
C5 C6 C7 C8 -172.0(4)
N2 C7 C8 C9 -8.1(5)
C6 C7 C8 C9 167.8(3)
N2 C7 C8 N1 179.6(3)
C6 C7 C8 N1 -4.6(3)
C1 N1 C8 C9 -166.3(3)
S1 N1 C8 C9 65.8(4)
C1 N1 C8 C7 5.0(3)
S1 N1 C8 C7 -122.8(2)
C7 C8 C9 C10 8.8(4)
N1 C8 C9 C10 179.3(3)
C7 C8 C9 C12 -163.9(3)
N1 C8 C9 C12 6.6(5)
C8 C9 C10 C11 -3.9(4)
C12 C9 C10 C11 168.9(3)
C8 C9 C10 C18 -175.2(3)
C12 C9 C10 C18 -2.4(5)
C7 N2 C11 C10 4.1(6)
C9 C10 C11 N2 -2.7(6)
C18 C10 C11 N2 169.0(4)
C8 C9 C12 C17 56.6(4)
C10 C9 C12 C17 -115.6(3)
C8 C9 C12 C13 -126.0(3)
C10 C9 C12 C13 61.8(4)
C17 C12 C13 C14 0.9(4)
C9 C12 C13 C14 -176.4(3)
C12 C13 C14 C15 -0.4(5)
C13 C14 C15 C16 -0.4(6)
C14 C15 C16 C17 0.7(6)
C13 C12 C17 C16 -0.7(5)
C9 C12 C17 C16 176.8(3)
C15 C16 C17 C12 -0.1(5)
C11 C10 C18 C19 -69.8(4)
C9 C10 C18 C19 101.6(4)
C10 C18 C19 C20 -175.2(3)
C18 C19 C20 C21 -179.3(4)
O2 S1 C22 C27 33.6(3)
O1 S1 C22 C27 167.0(3)
N1 S1 C22 C27 -80.5(3)
O2 S1 C22 C23 -147.7(3)
O1 S1 C22 C23 -14.4(3)
N1 S1 C22 C23 98.2(3)
C27 C22 C23 C24 -0.6(5)
S1 C22 C23 C24 -179.3(3)
C22 C23 C24 C25 0.2(6)
C23 C24 C25 C26 -0.2(6)
C23 C24 C25 C28 -179.6(4)
C24 C25 C26 C27 0.8(6)
C28 C25 C26 C27 -179.8(4)
C23 C22 C27 C26 1.2(5)
S1 C22 C27 C26 179.8(3)
C25 C26 C27 C22 -1.3(6)
